data_1001334
loop_
_publ_author_name
'Leclaire, A'
'Monier, J C'
'Raveau, B'

_publ_section_title 'Structure of Cs Mo~3~ P~5.8~ Si~2~ O~25~'
_journal_coden_ASTM ACSCEE
_journal_name_full 'Acta Crystallographica C (39,1983-)'
_journal_page_first 1719
_journal_page_last 1720
_journal_volume 41
_journal_year 1985
_chemical_formula_structural 'Cs (Mo3 P5.8 Si2 O25)'
_chemical_formula_sum 'Cs Mo3 O25 P5.8 Si2'
_chemical_name_systematic 'Caesium molybdosilicophosphate *'
_space_group_IT_number 163
_symmetry_cell_setting trigonal
_symmetry_Int_Tables_number 163
_symmetry_space_group_name_Hall '-P 3 2c'
_symmetry_space_group_name_H-M 'P -3 1 c'
_cell_angle_alpha 90
_cell_angle_beta 90
_cell_angle_gamma 120
_cell_formula_units_Z 2
_cell_length_a 8.2642(5)
_cell_length_b 8.2642(5)
_cell_length_c 17.559(2)
_cell_volume 1038.6
_refine_ls_R_factor_all 0.028
_cod_database_code 1001334

loop_
_symmetry_equiv_pos_as_xyz
x,y,z
-y,x-y,z
y-x,-x,z
y,x,1/2+z
-x,y-x,1/2+z
x-y,-y,1/2+z
-x,-y,-z
y,y-x,-z
x-y,x,-z
-y,-x,1/2-z
x,x-y,1/2-z
y-x,y,1/2-z

loop_
_atom_site_label
_atom_site_type_symbol
_atom_site_symmetry_multiplicity
_atom_site_Wyckoff_symbol
_atom_site_fract_x
_atom_site_fract_y
_atom_site_fract_z
_atom_site_occupancy
_atom_site_attached_hydrogens
_atom_site_calc_flag
Mo1 Mo6+ 4 f 0.3333 -0.3333 0.02137(4) 1. 0 d
Mo2 Mo6+ 2 d -0.3333 0.3333 0.25 1. 0 d
Cs1 Cs1+ 2 c 0.3333 -0.3333 0.25 1. 0 d
P1 P4+ 12 i 0.37931(20) 0.32974(27) 0.11024(7) 0.967 0 d
Si1 Si4+ 4 e 0. 0. 0.09030(15) 1. 0 d
O1 O2- 12 i 0.11095(65) -0.41158(58) 0.09285(24) 1. 0 d
O2 O2- 12 i -0.19291(65) 0.24313(65) 0.45308(22) 1. 0 d
O3 O2- 12 i 0.46617(68) 0.33466(92) 0.18691(20) 1. 0 d
O4 O2- 2 b 0. 0. 0. 1. 0 d
O5 O2- 12 i 0.03544(61) -0.16229(57) 0.12292(24) 1. 0 d

loop_
_atom_type_symbol
_atom_type_oxidation_number
Mo6+ 6.000
Cs1+ 1.000
P4+ 4.000
Si4+ 4.000
O2- -2.000
